data_7249943
loop_
_publ_author_name
'Smith, Jordan N.'
'White, Nicholas G.'

_publ_section_title
;
 Structural diversity in 1D hydrogen-bonded chains assembled through
 bis(triazole) self-association
;
_journal_issue 11
_journal_name_full CrystEngComm
_journal_page_first 1568
_journal_page_last 1574
_journal_paper_doi 10.1039/D5CE00020C
_journal_volume 27
_journal_year 2025
_chemical_formula_moiety 'C52 H46 N12'
_chemical_formula_sum 'C52 H46 N12'
_chemical_formula_weight 839.01
_space_group_crystal_system monoclinic
_space_group_IT_number 15
_space_group_name_Hall '-C 2yc'
_space_group_name_H-M_alt 'C 1 2/c 1'
_atom_sites_solution_hydrogens geom
_atom_sites_solution_primary dual
_audit_creation_date 2023-06-01
_audit_creation_method
;
Olex2 1.5
(compiled 2023.03.06 svn.rbb2c1857 for OlexSys, GUI svn.r6748)
;
_audit_update_record
;
2024-07-25 deposited with the CCDC.	2025-02-05 downloaded from the CCDC.
;
_cell_angle_alpha 90
_cell_angle_beta 100.265(4)
_cell_angle_gamma 90
_cell_formula_units_Z 4
_cell_length_a 11.4546(5)
_cell_length_b 18.6173(7)
_cell_length_c 24.6098(12)
_cell_measurement_reflns_used 1858
_cell_measurement_temperature 150.01(10)
_cell_measurement_theta_max 63.5380
_cell_measurement_theta_min 4.6520
_cell_volume 5164.1(4)
_computing_cell_refinement 'CrysAlisPro 1.171.42.67a (Rigaku OD, 2022)'
_computing_data_collection 'CrysAlisPro 1.171.42.67a (Rigaku OD, 2022)'
_computing_data_reduction 'CrysAlisPro 1.171.42.67a (Rigaku OD, 2022)'
_computing_molecular_graphics 'Olex2 1.5 (Dolomanov et al., 2009)'
_computing_publication_material 'Olex2 1.5 (Dolomanov et al., 2009)'
_computing_structure_refinement 'SHELXL 2018/3 (Sheldrick, 2015)'
_computing_structure_solution 'SHELXT 2018/2 (Sheldrick, 2018)'
_diffrn_ambient_environment N~2~
_diffrn_ambient_temperature 150.01(10)
_diffrn_detector 'CCD plate'
_diffrn_detector_area_resol_mean 8.1297
_diffrn_detector_type EosS2
_diffrn_measured_fraction_theta_full 0.972
_diffrn_measured_fraction_theta_max 0.972
_diffrn_measurement_details
;
List of Runs (angles in degrees, time in seconds):

  # Type    Start    End  Width  t~exp~   \w     \q     \k     \f   Frames
#--------------------------------------------------------------------------
  1  \w   -102.00 -19.00   1.00   10.00    --  -36.03 -57.00   0.00   83
  2  \w    -55.00  33.00   1.00   10.00    --  -36.03  38.00 150.00   88
  3  \w     55.00 162.00   1.00   40.00    --   93.63  15.00 120.00  107
  4  \w     80.00 157.00   1.00   40.00    --   93.63  45.00   0.00   77
  5  \w     24.00  92.00   1.00   40.00    --   93.63 -95.00 120.00   68
  6  \w     63.00 104.00   1.00   40.00    --   93.63 -95.00-180.00   41
  7  \w     26.00 111.00   1.00   40.00    --   93.63 -45.00  90.00   85
;
_diffrn_measurement_device 'four-circle diffractometer'
_diffrn_measurement_device_type 'SuperNova, Dual, Cu at home/near, EosS2'
_diffrn_measurement_method '\w scans'
_diffrn_orient_matrix_type 'CrysAlisPro convention (1999,Acta A55,543-557)'
_diffrn_orient_matrix_UB_11 0.0757646000
_diffrn_orient_matrix_UB_12 0.0062859000
_diffrn_orient_matrix_UB_13 -0.0455967000
_diffrn_orient_matrix_UB_21 0.1120167000
_diffrn_orient_matrix_UB_22 -0.0185519000
_diffrn_orient_matrix_UB_23 0.0423014000
_diffrn_orient_matrix_UB_31 -0.0198010000
_diffrn_orient_matrix_UB_32 -0.0804138000
_diffrn_orient_matrix_UB_33 -0.0133130000
_diffrn_radiation_monochromator mirror
_diffrn_radiation_probe x-ray
_diffrn_radiation_type 'Cu K\a'
_diffrn_radiation_wavelength 1.54184
_diffrn_reflns_av_R_equivalents 0.0306
_diffrn_reflns_av_unetI/netI 0.0491
_diffrn_reflns_Laue_measured_fraction_full 0.972
_diffrn_reflns_Laue_measured_fraction_max 0.972
_diffrn_reflns_limit_h_max 9
_diffrn_reflns_limit_h_min -13
_diffrn_reflns_limit_k_max 14
_diffrn_reflns_limit_k_min -21
_diffrn_reflns_limit_l_max 28
_diffrn_reflns_limit_l_min -27
_diffrn_reflns_number 7145
_diffrn_reflns_point_group_measured_fraction_full 0.972
_diffrn_reflns_point_group_measured_fraction_max 0.972
_diffrn_reflns_theta_full 65.128
_diffrn_reflns_theta_max 65.128
_diffrn_reflns_theta_min 3.651
_diffrn_source 'micro-focus sealed X-ray tube'
_diffrn_source_type 'SuperNova (Cu) X-ray Source'
_exptl_absorpt_coefficient_mu 0.525
_exptl_absorpt_correction_T_max 1.00000
_exptl_absorpt_correction_T_min 0.99373
_exptl_absorpt_correction_type multi-scan
_exptl_absorpt_process_details
;
CrysAlisPro 1.171.42.67a (Rigaku Oxford Diffraction, 2022)
Empirical absorption correction using spherical harmonics,
implemented in SCALE3 ABSPACK scaling algorithm.
;
_exptl_crystal_colour colourless
_exptl_crystal_colour_primary colourless
_exptl_crystal_density_diffrn 1.079
_exptl_crystal_description block
_exptl_crystal_F_000 1768
_exptl_crystal_preparation 'Crystals collected from crude reaction mixture following rotary evaporation.'
_exptl_crystal_size_max 0.16
_exptl_crystal_size_mid 0.09
_exptl_crystal_size_min 0.03
_refine_diff_density_max 0.169
_refine_diff_density_min -0.228
_refine_diff_density_rms 0.051
_refine_ls_extinction_method none
_refine_ls_goodness_of_fit_ref 1.037
_refine_ls_hydrogen_treatment constr
_refine_ls_matrix_type full
_refine_ls_number_parameters 291
_refine_ls_number_reflns 4281
_refine_ls_number_restraints 0
_refine_ls_restrained_S_all 1.037
_refine_ls_R_factor_all 0.0738
_refine_ls_R_factor_gt 0.0549
_refine_ls_shift/su_max 0.000
_refine_ls_shift/su_mean 0.000
_refine_ls_structure_factor_coef Fsqd
_refine_ls_weighting_details 'w=1/[\s^2^(Fo^2^)+(0.0870P)^2^+0.7431P] where P=(Fo^2^+2Fc^2^)/3'
_refine_ls_weighting_scheme calc
_refine_ls_wR_factor_gt 0.1469
_refine_ls_wR_factor_ref 0.1584
_reflns_Friedel_coverage 0.000
_reflns_number_gt 3200
_reflns_number_total 4281
_reflns_threshold_expression 'I > 2\s(I)'
_cod_data_source_file d5ce00020c2.cif
_cod_data_source_block 1_workup
_cod_depositor_comments 'Adding full bibliography for 7249942--7249945.cif.'
_cod_database_code 7249943
_shelx_shelxl_version_number 2018/3
_chemical_oxdiff_formula 'C60 H75 N8'
_chemical_oxdiff_usercomment jns261
_shelx_space_group_comment
;
The symmetry employed for this shelxl refinement is uniquely defined
by the following loop, which should always be used as a source of
symmetry information in preference to the above space-group names.
They are only intended as comments.
;
_shelx_estimated_absorpt_t_max 0.984
_shelx_estimated_absorpt_t_min 0.921
_reflns_odcompleteness_completeness 95.24
_reflns_odcompleteness_iscentric 1
_reflns_odcompleteness_theta 65.87
_olex2_refinement_description
;
1.a Secondary CH2 refined with riding coordinates:
 C20(H20A,H20B), C13(H13A,H13B)
1.b Aromatic/amide H refined with riding coordinates:
 C4(H4), C12(H12), C10(H10), C19(H19), C22(H22), C26(H26), C17(H17), C24(H24),
 C18(H18), C15(H15), C16(H16), C25(H25), C23(H23)
1.c Idealised Me refined as rotating group:
 C7(H7A,H7B,H7C), C8(H8A,H8B,H8C)
;
_smtbx_masks_void_probe_radius 1.2
_smtbx_masks_void_truncation_radius 1.2
_ins_header
;
TITL JNS-261 in C2/c 
REM C2/c (#15 in standard setting)
CELL 1.54184  11.454571  18.617256  24.609810  90.0000 100.2645  90.0000
ZERR    4.00   0.000486   0.000694   0.001171   0.0000   0.0044   0.0000
LATT  7
SYMM -x, y,-z+1/2 
SFAC C H N
UNIT 240.00 300.00 32.00
REM  CrysAlisPro recorded range (K): Min=150.0; max=150.0; aver:150.0
TEMP -123
SIZE 0.03 0.09 0.16
TREF
HKLF 4
END
;
_olex2_submission_original_sample_id JNS-261
_olex2_submission_special_instructions 'No special instructions were received'
_oxdiff_exptl_absorpt_empirical_details
;
Empirical correction (ABSPACK) includes:
- Absorption correction using spherical harmonics
- Frame scaling
;
_oxdiff_exptl_absorpt_empirical_full_max 1.111
_oxdiff_exptl_absorpt_empirical_full_min 0.891

loop_
_space_group_symop_operation_xyz
'x, y, z'
'-x, y, -z+1/2'
'x+1/2, y+1/2, z'
'-x+1/2, y+1/2, -z+1/2'
'-x, -y, -z'
'x, -y, z-1/2'
'-x+1/2, -y+1/2, -z'
'x+1/2, -y+1/2, z-1/2'

loop_
_atom_site_label
_atom_site_type_symbol
_atom_site_fract_x
_atom_site_fract_y
_atom_site_fract_z
_atom_site_U_iso_or_equiv
_atom_site_adp_type
_atom_site_occupancy
_atom_site_site_symmetry_order
_atom_site_calc_flag
_atom_site_refinement_flags_posn
_atom_site_refinement_flags_adp
_atom_site_refinement_flags_occupancy
_atom_site_disorder_assembly
_atom_site_disorder_group
N6 N 0.38107(16) 0.16616(9) 0.63533(8) 0.0302(4) Uani 1 1 d . . . . .
N4 N 0.40518(16) 0.27235(10) 0.66846(8) 0.0325(4) Uani 1 1 d . . . . .
N5 N 0.44899(17) 0.22557(10) 0.63752(8) 0.0349(5) Uani 1 1 d . . . . .
N3 N 0.48015(17) 0.48582(10) 0.87627(9) 0.0378(5) Uani 1 1 d . . . . .
N1 N 0.29680(17) 0.49774(10) 0.84069(9) 0.0392(5) Uani 1 1 d . . . . .
N2 N 0.38733(18) 0.53054(10) 0.87100(10) 0.0424(5) Uani 1 1 d . . . . .
C5 C 0.24408(19) 0.28564(11) 0.72174(9) 0.0278(5) Uani 1 1 d . . . . .
C2 C 0.13148(19) 0.37568(11) 0.78852(9) 0.0294(5) Uani 1 1 d . . . . .
C4 C 0.30820(18) 0.33522(11) 0.75719(9) 0.0291(5) Uani 1 1 d . . . . .
H4 H 0.391461 0.338532 0.758637 0.035 Uiso 1 1 calc R U . . .
C11 C 0.30873(19) 0.24330(11) 0.68573(9) 0.0286(5) Uani 1 1 d . . . . .
C1 C 0.06662(19) 0.32646(12) 0.75235(9) 0.0300(5) Uani 1 1 d . . . . .
C3 C 0.25481(19) 0.38034(11) 0.79078(9) 0.0292(5) Uani 1 1 d . . . . .
C9 C 0.33182(19) 0.43121(12) 0.82635(10) 0.0313(5) Uani 1 1 d . . . . .
C6 C 0.12062(19) 0.28009(12) 0.71900(9) 0.0299(5) Uani 1 1 d . . . . .
C12 C 0.2929(2) 0.17505(12) 0.66433(9) 0.0315(5) Uani 1 1 d . . . . .
H12 H 0.232929 0.141524 0.668988 0.038 Uiso 1 1 calc R U . . .
C20 C 0.4047(2) 0.10387(12) 0.60294(10) 0.0342(5) Uani 1 1 d . . . . .
H20A H 0.356841 0.062844 0.612141 0.041 Uiso 1 1 calc R U . . .
H20B H 0.489442 0.090588 0.613522 0.041 Uiso 1 1 calc R U . . .
C10 C 0.4501(2) 0.42377(12) 0.84913(10) 0.0344(5) Uani 1 1 d . . . . .
H10 H 0.499752 0.383572 0.846327 0.041 Uiso 1 1 calc R U . . .
C21 C 0.3772(2) 0.11639(12) 0.54162(10) 0.0355(5) Uani 1 1 d . . . . .
C7 C 0.0685(2) 0.42294(14) 0.82425(10) 0.0390(6) Uani 1 1 d . . . . .
H7A H 0.048561 0.469024 0.805654 0.059 Uiso 1 1 calc R U . . .
H7B H 0.120653 0.431256 0.859822 0.059 Uiso 1 1 calc R U . . .
H7C H -0.004296 0.399143 0.830389 0.059 Uiso 1 1 calc R U . . .
C8 C 0.0465(2) 0.22786(14) 0.68095(11) 0.0427(6) Uani 1 1 d . . . . .
H8A H 0.074642 0.226282 0.645625 0.064 Uiso 1 1 calc R U . . .
H8B H -0.036619 0.243290 0.674691 0.064 Uiso 1 1 calc R U . . .
H8C H 0.053142 0.179956 0.697726 0.064 Uiso 1 1 calc R U . . .
C14 C 0.6692(2) 0.54680(14) 0.87137(11) 0.0414(6) Uani 1 1 d . . . . .
C13 C 0.5954(2) 0.50835(15) 0.90696(11) 0.0442(6) Uani 1 1 d . . . . .
H13A H 0.639248 0.465527 0.923477 0.053 Uiso 1 1 calc R U . . .
H13B H 0.582972 0.540468 0.937477 0.053 Uiso 1 1 calc R U . . .
C19 C 0.7033(3) 0.61690(15) 0.88291(14) 0.0547(7) Uani 1 1 d . . . . .
H19 H 0.679596 0.640770 0.913284 0.066 Uiso 1 1 calc R U . . .
C22 C 0.4525(3) 0.09077(19) 0.50858(12) 0.0596(8) Uani 1 1 d . . . . .
H22 H 0.524189 0.067640 0.524858 0.072 Uiso 1 1 calc R U . . .
C26 C 0.2760(3) 0.15155(17) 0.51660(13) 0.0604(8) Uani 1 1 d . . . . .
H26 H 0.222084 0.169449 0.538535 0.072 Uiso 1 1 calc R U . . .
C17 C 0.8074(3) 0.61945(18) 0.80708(14) 0.0591(8) Uani 1 1 d . . . . .
H17 H 0.853923 0.644537 0.784948 0.071 Uiso 1 1 calc R U . . .
C24 C 0.3266(3) 0.13428(17) 0.42775(13) 0.0601(8) Uani 1 1 d . . . . .
H24 H 0.309991 0.140677 0.388841 0.072 Uiso 1 1 calc R U . . .
C18 C 0.7720(3) 0.65300(17) 0.85062(16) 0.0625(8) Uani 1 1 d . . . . .
H18 H 0.794598 0.701426 0.858930 0.075 Uiso 1 1 calc R U . . .
C15 C 0.7073(3) 0.51336(17) 0.82732(13) 0.0602(8) Uani 1 1 d . . . . .
H15 H 0.685805 0.464756 0.819092 0.072 Uiso 1 1 calc R U . . .
C16 C 0.7755(3) 0.5490(2) 0.79522(13) 0.0652(9) Uani 1 1 d . . . . .
H16 H 0.800376 0.525236 0.765098 0.078 Uiso 1 1 calc R U . . .
C25 C 0.2518(3) 0.16115(18) 0.45990(13) 0.0672(9) Uani 1 1 d . . . . .
H25 H 0.182596 0.186595 0.443369 0.081 Uiso 1 1 calc R U . . .
C23 C 0.4252(3) 0.0983(2) 0.45187(14) 0.0731(10) Uani 1 1 d . . . . .
H23 H 0.476206 0.077956 0.429492 0.088 Uiso 1 1 calc R U . . .

loop_
_atom_site_aniso_label
_atom_site_aniso_U_11
_atom_site_aniso_U_22
_atom_site_aniso_U_33
_atom_site_aniso_U_23
_atom_site_aniso_U_13
_atom_site_aniso_U_12
N6 0.0299(9) 0.0250(9) 0.0383(10) -0.0035(7) 0.0131(8) -0.0013(7)
N4 0.0279(9) 0.0284(9) 0.0447(11) -0.0036(8) 0.0161(8) -0.0036(8)
N5 0.0311(10) 0.0280(9) 0.0495(12) -0.0043(8) 0.0177(9) -0.0026(8)
N3 0.0295(10) 0.0303(10) 0.0526(12) -0.0092(9) 0.0049(9) 0.0006(8)
N1 0.0323(11) 0.0296(10) 0.0564(13) -0.0086(9) 0.0101(9) 0.0032(8)
N2 0.0338(11) 0.0307(10) 0.0626(14) -0.0108(10) 0.0085(10) 0.0036(9)
C5 0.0259(11) 0.0259(10) 0.0334(11) -0.0008(9) 0.0102(9) 0.0009(9)
C2 0.0267(11) 0.0311(11) 0.0320(11) -0.0014(9) 0.0093(9) 0.0014(9)
C4 0.0219(10) 0.0292(11) 0.0377(12) 0.0021(9) 0.0092(9) 0.0007(8)
C11 0.0272(11) 0.0267(10) 0.0342(11) -0.0003(9) 0.0118(9) -0.0002(9)
C1 0.0267(12) 0.0309(11) 0.0342(12) 0.0032(9) 0.0107(9) 0.0008(9)
C3 0.0266(11) 0.0270(10) 0.0350(12) -0.0005(9) 0.0082(9) 0.0015(9)
C9 0.0284(11) 0.0281(11) 0.0397(12) -0.0028(9) 0.0122(9) 0.0011(9)
C6 0.0275(11) 0.0301(11) 0.0339(12) -0.0017(9) 0.0107(9) -0.0020(9)
C12 0.0306(11) 0.0273(11) 0.0397(12) -0.0012(9) 0.0148(9) -0.0029(9)
C20 0.0364(12) 0.0261(11) 0.0429(13) -0.0043(10) 0.0149(10) 0.0017(9)
C10 0.0290(11) 0.0272(11) 0.0471(14) -0.0064(10) 0.0068(10) 0.0001(9)
C21 0.0420(13) 0.0263(11) 0.0409(13) -0.0040(10) 0.0144(11) -0.0040(10)
C7 0.0301(12) 0.0476(14) 0.0417(13) -0.0093(11) 0.0129(10) 0.0021(10)
C8 0.0265(12) 0.0495(14) 0.0541(15) -0.0167(12) 0.0126(11) -0.0043(11)
C14 0.0302(12) 0.0443(14) 0.0471(14) -0.0059(11) -0.0005(10) -0.0002(11)
C13 0.0363(13) 0.0457(14) 0.0489(15) -0.0105(12) 0.0031(11) -0.0054(11)
C19 0.0438(15) 0.0446(15) 0.078(2) -0.0150(14) 0.0176(14) -0.0037(12)
C22 0.0576(18) 0.081(2) 0.0457(16) 0.0058(15) 0.0230(14) 0.0152(16)
C26 0.0646(19) 0.0653(19) 0.0501(17) -0.0112(14) 0.0073(14) 0.0221(16)
C17 0.0445(16) 0.071(2) 0.0591(19) 0.0134(16) 0.0029(13) -0.0092(15)
C24 0.084(2) 0.0535(17) 0.0432(16) 0.0048(13) 0.0120(16) -0.0062(16)
C18 0.0484(17) 0.0481(16) 0.092(2) -0.0041(16) 0.0163(16) -0.0081(14)
C15 0.073(2) 0.0544(17) 0.0554(18) -0.0168(14) 0.0170(15) -0.0168(15)
C16 0.066(2) 0.085(2) 0.0464(17) -0.0126(16) 0.0135(15) -0.0135(18)
C25 0.083(2) 0.0586(19) 0.0529(18) -0.0050(15) -0.0080(16) 0.0184(17)
C23 0.073(2) 0.103(3) 0.0507(19) 0.0008(18) 0.0323(17) 0.007(2)

loop_
_atom_type_symbol
_atom_type_description
_atom_type_scat_dispersion_real
_atom_type_scat_dispersion_imag
_atom_type_scat_source
C C 0.0181 0.0091 'International Tables Vol C Tables 4.2.6.8 and 6.1.1.4'
H H 0.0000 0.0000 'International Tables Vol C Tables 4.2.6.8 and 6.1.1.4'
N N 0.0311 0.0180 'International Tables Vol C Tables 4.2.6.8 and 6.1.1.4'

loop_
_exptl_crystal_face_index_h
_exptl_crystal_face_index_k
_exptl_crystal_face_index_l
_exptl_crystal_face_perp_dist
2 -11 0 0.0445
-2 11 0 0.0445
6 3 6 0.0329
-6 -5 -6 0.0766
0 -2 -15 0.0140
0 2 15 0.0140

loop_
_geom_angle_atom_site_label_1
_geom_angle_atom_site_label_2
_geom_angle_atom_site_label_3
_geom_angle
_geom_angle_site_symmetry_1
_geom_angle_site_symmetry_3
_geom_angle_publ_flag
N5 N6 C20 120.78(17) . . ?
C12 N6 N5 111.10(17) . . ?
C12 N6 C20 128.09(18) . . ?
N5 N4 C11 109.40(17) . . ?
N4 N5 N6 106.85(16) . . ?
N2 N3 C10 110.90(19) . . ?
N2 N3 C13 120.05(19) . . ?
C10 N3 C13 129.0(2) . . ?
N2 N1 C9 109.22(19) . . ?
N1 N2 N3 107.38(18) . . ?
C4 C5 C11 117.76(19) . . ?
C4 C5 C6 119.60(19) . . ?
C6 C5 C11 122.5(2) . . ?
C1 C2 C3 118.84(19) . . ?
C1 C2 C7 119.83(19) . . ?
C3 C2 C7 121.3(2) . . ?
C5 C4 H4 118.8 . . ?
C5 C4 C3 122.33(19) . . ?
C3 C4 H4 118.8 . . ?
N4 C11 C5 119.68(19) . . ?
N4 C11 C12 107.80(18) . . ?
C12 C11 C5 132.51(19) . . ?
C2 C1 C1 117.68(18) . 2_556 ?
C2 C1 C6 122.35(19) . . ?
C6 C1 C1 119.9(2) . 2_556 ?
C2 C3 C9 123.67(19) . . ?
C4 C3 C2 118.9(2) . . ?
C4 C3 C9 117.43(19) . . ?
N1 C9 C3 124.3(2) . . ?
N1 C9 C10 107.4(2) . . ?
C10 C9 C3 128.2(2) . . ?
C5 C6 C1 118.0(2) . . ?
C5 C6 C8 121.91(19) . . ?
C1 C6 C8 120.1(2) . . ?
N6 C12 C11 104.85(19) . . ?
N6 C12 H12 127.6 . . ?
C11 C12 H12 127.6 . . ?
N6 C20 H20A 108.9 . . ?
N6 C20 H20B 108.9 . . ?
N6 C20 C21 113.49(19) . . ?
H20A C20 H20B 107.7 . . ?
C21 C20 H20A 108.9 . . ?
C21 C20 H20B 108.9 . . ?
N3 C10 C9 105.15(19) . . ?
N3 C10 H10 127.4 . . ?
C9 C10 H10 127.4 . . ?
C22 C21 C20 119.9(2) . . ?
C22 C21 C26 117.9(3) . . ?
C26 C21 C20 122.1(2) . . ?
C2 C7 H7A 109.5 . . ?
C2 C7 H7B 109.5 . . ?
C2 C7 H7C 109.5 . . ?
H7A C7 H7B 109.5 . . ?
H7A C7 H7C 109.5 . . ?
H7B C7 H7C 109.5 . . ?
C6 C8 H8A 109.5 . . ?
C6 C8 H8B 109.5 . . ?
C6 C8 H8C 109.5 . . ?
H8A C8 H8B 109.5 . . ?
H8A C8 H8C 109.5 . . ?
H8B C8 H8C 109.5 . . ?
C19 C14 C13 120.0(2) . . ?
C19 C14 C15 118.0(3) . . ?
C15 C14 C13 122.0(2) . . ?
N3 C13 C14 112.7(2) . . ?
N3 C13 H13A 109.1 . . ?
N3 C13 H13B 109.1 . . ?
C14 C13 H13A 109.1 . . ?
C14 C13 H13B 109.1 . . ?
H13A C13 H13B 107.8 . . ?
C14 C19 H19 119.7 . . ?
C14 C19 C18 120.7(3) . . ?
C18 C19 H19 119.7 . . ?
C21 C22 H22 119.7 . . ?
C21 C22 C23 120.7(3) . . ?
C23 C22 H22 119.7 . . ?
C21 C26 H26 119.6 . . ?
C21 C26 C25 120.9(3) . . ?
C25 C26 H26 119.6 . . ?
C18 C17 H17 120.1 . . ?
C18 C17 C16 119.8(3) . . ?
C16 C17 H17 120.1 . . ?
C25 C24 H24 120.4 . . ?
C23 C24 H24 120.4 . . ?
C23 C24 C25 119.3(3) . . ?
C19 C18 H18 119.8 . . ?
C17 C18 C19 120.4(3) . . ?
C17 C18 H18 119.8 . . ?
C14 C15 H15 119.3 . . ?
C16 C15 C14 121.5(3) . . ?
C16 C15 H15 119.3 . . ?
C17 C16 H16 120.2 . . ?
C15 C16 C17 119.6(3) . . ?
C15 C16 H16 120.2 . . ?
C26 C25 H25 119.9 . . ?
C24 C25 C26 120.3(3) . . ?
C24 C25 H25 119.9 . . ?
C22 C23 H23 119.6 . . ?
C24 C23 C22 120.9(3) . . ?
C24 C23 H23 119.6 . . ?

loop_
_geom_bond_atom_site_label_1
_geom_bond_atom_site_label_2
_geom_bond_distance
_geom_bond_site_symmetry_2
_geom_bond_publ_flag
N6 N5 1.348(3) . ?
N6 C12 1.347(3) . ?
N6 C20 1.460(3) . ?
N4 N5 1.314(3) . ?
N4 C11 1.364(3) . ?
N3 N2 1.338(3) . ?
N3 C10 1.348(3) . ?
N3 C13 1.461(3) . ?
N1 N2 1.315(3) . ?
N1 C9 1.368(3) . ?
C5 C4 1.387(3) . ?
C5 C11 1.479(3) . ?
C5 C6 1.407(3) . ?
C2 C1 1.396(3) . ?
C2 C3 1.407(3) . ?
C2 C7 1.514(3) . ?
C4 H4 0.9500 . ?
C4 C3 1.394(3) . ?
C11 C12 1.375(3) . ?
C1 C1 1.510(4) 2_556 ?
C1 C6 1.408(3) . ?
C3 C9 1.472(3) . ?
C9 C10 1.378(3) . ?
C6 C8 1.503(3) . ?
C12 H12 0.9500 . ?
C20 H20A 0.9900 . ?
C20 H20B 0.9900 . ?
C20 C21 1.504(4) . ?
C10 H10 0.9500 . ?
C21 C22 1.372(4) . ?
C21 C26 1.377(4) . ?
C7 H7A 0.9800 . ?
C7 H7B 0.9800 . ?
C7 H7C 0.9800 . ?
C8 H8A 0.9800 . ?
C8 H8B 0.9800 . ?
C8 H8C 0.9800 . ?
C14 C13 1.502(4) . ?
C14 C19 1.377(4) . ?
C14 C15 1.386(4) . ?
C13 H13A 0.9900 . ?
C13 H13B 0.9900 . ?
C19 H19 0.9500 . ?
C19 C18 1.388(4) . ?
C22 H22 0.9500 . ?
C22 C23 1.382(5) . ?
C26 H26 0.9500 . ?
C26 C25 1.385(5) . ?
C17 H17 0.9500 . ?
C17 C18 1.363(5) . ?
C17 C16 1.378(5) . ?
C24 H24 0.9500 . ?
C24 C25 1.362(5) . ?
C24 C23 1.355(5) . ?
C18 H18 0.9500 . ?
C15 H15 0.9500 . ?
C15 C16 1.376(5) . ?
C16 H16 0.9500 . ?
C25 H25 0.9500 . ?
C23 H23 0.9500 . ?

loop_
_geom_torsion_atom_site_label_1
_geom_torsion_atom_site_label_2
_geom_torsion_atom_site_label_3
_geom_torsion_atom_site_label_4
_geom_torsion
_geom_torsion_site_symmetry_1
_geom_torsion_site_symmetry_2
_geom_torsion_site_symmetry_3
_geom_torsion_site_symmetry_4
_geom_torsion_publ_flag
N6 C20 C21 C22 138.8(3) . . . . ?
N6 C20 C21 C26 -42.9(3) . . . . ?
N4 C11 C12 N6 0.2(3) . . . . ?
N5 N6 C12 C11 -0.6(3) . . . . ?
N5 N6 C20 C21 -69.6(3) . . . . ?
N5 N4 C11 C5 179.50(19) . . . . ?
N5 N4 C11 C12 0.2(3) . . . . ?
N1 C9 C10 N3 0.4(3) . . . . ?
N2 N3 C10 C9 -0.4(3) . . . . ?
N2 N3 C13 C14 -88.1(3) . . . . ?
N2 N1 C9 C3 -177.7(2) . . . . ?
N2 N1 C9 C10 -0.2(3) . . . . ?
C5 C4 C3 C2 -0.3(3) . . . . ?
C5 C4 C3 C9 -179.5(2) . . . . ?
C5 C11 C12 N6 -179.0(2) . . . . ?
C2 C1 C6 C5 -1.7(3) . . . . ?
C2 C1 C6 C8 179.7(2) . . . . ?
C2 C3 C9 N1 -31.6(4) . . . . ?
C2 C3 C9 C10 151.5(2) . . . . ?
C4 C5 C11 N4 -30.0(3) . . . . ?
C4 C5 C11 C12 149.1(3) . . . . ?
C4 C5 C6 C1 0.8(3) . . . . ?
C4 C5 C6 C8 179.4(2) . . . . ?
C4 C3 C9 N1 147.6(2) . . . . ?
C4 C3 C9 C10 -29.3(4) . . . . ?
C11 N4 N5 N6 -0.5(2) . . . . ?
C11 C5 C4 C3 176.7(2) . . . . ?
C11 C5 C6 C1 -175.6(2) . . . . ?
C11 C5 C6 C8 3.0(3) . . . . ?
C1 C2 C3 C4 -0.6(3) . . . . ?
C1 C2 C3 C9 178.6(2) . . . . ?
C1 C1 C6 C5 175.3(2) 2_556 . . . ?
C1 C1 C6 C8 -3.2(3) 2_556 . . . ?
C3 C2 C1 C1 -175.5(2) . . . 2_556 ?
C3 C2 C1 C6 1.6(3) . . . . ?
C3 C9 C10 N3 177.7(2) . . . . ?
C9 N1 N2 N3 0.0(3) . . . . ?
C6 C5 C4 C3 0.1(3) . . . . ?
C6 C5 C11 N4 146.4(2) . . . . ?
C6 C5 C11 C12 -34.4(4) . . . . ?
C12 N6 N5 N4 0.7(3) . . . . ?
C12 N6 C20 C21 108.1(3) . . . . ?
C20 N6 N5 N4 178.7(2) . . . . ?
C20 N6 C12 C11 -178.4(2) . . . . ?
C20 C21 C22 C23 176.4(3) . . . . ?
C20 C21 C26 C25 -178.8(3) . . . . ?
C10 N3 N2 N1 0.2(3) . . . . ?
C10 N3 C13 C14 89.8(3) . . . . ?
C21 C22 C23 C24 3.4(6) . . . . ?
C21 C26 C25 C24 1.6(5) . . . . ?
C7 C2 C1 C1 4.3(3) . . . 2_556 ?
C7 C2 C1 C6 -178.6(2) . . . . ?
C7 C2 C3 C4 179.6(2) . . . . ?
C7 C2 C3 C9 -1.2(3) . . . . ?
C14 C19 C18 C17 -0.3(5) . . . . ?
C14 C15 C16 C17 0.3(5) . . . . ?
C13 N3 N2 N1 178.5(2) . . . . ?
C13 N3 C10 C9 -178.4(2) . . . . ?
C13 C14 C19 C18 179.6(3) . . . . ?
C13 C14 C15 C16 -179.6(3) . . . . ?
C19 C14 C13 N3 118.7(3) . . . . ?
C19 C14 C15 C16 -1.1(5) . . . . ?
C22 C21 C26 C25 -0.5(5) . . . . ?
C26 C21 C22 C23 -2.0(5) . . . . ?
C18 C17 C16 C15 0.5(5) . . . . ?
C15 C14 C13 N3 -62.9(3) . . . . ?
C15 C14 C19 C18 1.1(4) . . . . ?
C16 C17 C18 C19 -0.5(5) . . . . ?
C25 C24 C23 C22 -2.3(6) . . . . ?
C23 C24 C25 C26 -0.2(5) . . . . ?

loop_
_exptl_oxdiff_crystal_face_indexfrac_h
_exptl_oxdiff_crystal_face_indexfrac_k
_exptl_oxdiff_crystal_face_indexfrac_l
_exptl_oxdiff_crystal_face_x
_exptl_oxdiff_crystal_face_y
_exptl_oxdiff_crystal_face_z
1.9975 -10.9923 -0.0068 0.0826 0.4274 0.8445
-1.9975 10.9923 0.0068 -0.0826 -0.4274 -0.8445
5.9908 3.0001 6.0173 0.1984 0.8700 -0.4400
-5.9909 -4.9989 -6.0195 -0.2109 -0.8330 0.6007
0.0105 -1.9967 -14.9966 0.6720 -0.5962 0.3600
-0.0105 1.9967 14.9966 -0.6720 0.5962 -0.3600

loop_
_smtbx_masks_void_nr
_smtbx_masks_void_average_x
_smtbx_masks_void_average_y
_smtbx_masks_void_average_z
_smtbx_masks_void_volume
_smtbx_masks_void_count_electrons
_smtbx_masks_void_content
1 0.000 0.000 0.000 0.0 0.0 ?
2 0.000 0.000 0.500 0.0 0.0 ?
3 -0.687 -0.687 0.000 543.7 146.2 ?
4 -0.647 0.647 0.500 543.7 146.2 ?
5 0.000 0.072 0.750 12.9 0.0 ?
6 0.000 0.428 0.250 8.0 0.0 ?
7 0.000 0.572 0.750 8.0 0.0 ?
8 0.000 0.928 0.250 12.9 0.0 ?
9 0.500 0.428 0.250 12.9 0.0 ?
10 0.500 0.572 0.750 12.9 0.0 ?
11 0.500 0.072 0.750 8.0 0.0 ?
12 0.500 0.928 0.250 8.0 0.0 ?
13 0.500 0.500 0.000 0.0 0.0 ?
14 0.500 0.500 0.500 0.0 0.0 ?
